data_4111424
loop_
_publ_author_name
'Robert Abbel'
'Kamaluddin Abdur-Rashid'
'Michael Faatz'
'Alen Hadzovic'
'Alan J. Lough'
'Robert H. Morris'

_publ_section_title
;
 A Succession of Isomers of Ruthenium Dihydride Complexes. Which One Is
 the Ketone Hydrogenation Catalyst?
;
_journal_name_full 'Journal of the American Chemical Society'
_journal_page_first 1870
_journal_page_last 1882
_journal_paper_doi 10.1021/ja039396f
_journal_volume 127
_journal_year 2005
_chemical_absolute_configuration syn
_chemical_formula_moiety 'C54 H57 Cl N2 P2 Ru'
_chemical_formula_sum 'C54 H57 Cl N2 P2 Ru'
_chemical_formula_weight 932.48
_chemical_name_systematic
; 
 ? 
;
_space_group_IT_number 1
_symmetry_cell_setting triclinic
_symmetry_space_group_name_Hall 'P 1'
_symmetry_space_group_name_H-M 'P 1'
_atom_sites_solution_hydrogens geom
_atom_sites_solution_primary direct
_atom_sites_solution_secondary difmap
_audit_creation_method SHELXL-97
_cell_angle_alpha 83.0610(10)
_cell_angle_beta 77.1560(10)
_cell_angle_gamma 81.5970(10)
_cell_formula_units_Z 2
_cell_length_a 10.8185(2)
_cell_length_b 13.0054(3)
_cell_length_c 16.0637(3)
_cell_measurement_reflns_used 38472
_cell_measurement_temperature 100(1)
_cell_measurement_theta_max 30.1
_cell_measurement_theta_min 2.6
_cell_volume 2170.78(8)
_computing_cell_refinement 'Denzo-SMN (Otwinowski & Minor, 1997)'
_computing_data_collection 'Collect (Nonius BV, 1997-2002)'
_computing_data_reduction 'Denzo-SMN (Otwinowski & Minor, 1997)'
_computing_molecular_graphics 'SHELXTL V6.12 (Sheldrick, 2001)'
_computing_publication_material 'SHELXTL V6.12 (Sheldrick, 2001)'
_computing_structure_refinement 'SHELXTL V6.12 (Sheldrick, 2001)'
_computing_structure_solution 'SHELXTL V6.12 (Sheldrick, 2001)'
_diffrn_ambient_temperature 100(2)
_diffrn_detector_area_resol_mean 9
_diffrn_measured_fraction_theta_full 0.859
_diffrn_measured_fraction_theta_max 0.859
_diffrn_measurement_device_type 'Nonius KappaCCD'
_diffrn_measurement_method '\f scans and \w scans with \k offsets'
_diffrn_radiation_monochromator graphite
_diffrn_radiation_source 'fine-focus sealed tube'
_diffrn_radiation_type MoK\a
_diffrn_radiation_wavelength 0.71073
_diffrn_reflns_av_R_equivalents 0.0566
_diffrn_reflns_av_sigmaI/netI 0.0622
_diffrn_reflns_limit_h_max 11
_diffrn_reflns_limit_h_min -15
_diffrn_reflns_limit_k_max 19
_diffrn_reflns_limit_k_min -19
_diffrn_reflns_limit_l_max 22
_diffrn_reflns_limit_l_min -19
_diffrn_reflns_number 30407
_diffrn_reflns_theta_full 32.39
_diffrn_reflns_theta_max 32.39
_diffrn_reflns_theta_min 2.56
_diffrn_standards_decay_% 0
_diffrn_standards_number 0
_exptl_absorpt_coefficient_mu 0.537
_exptl_absorpt_correction_T_max 0.917
_exptl_absorpt_correction_T_min 0.636
_exptl_absorpt_correction_type multi-scan
_exptl_absorpt_process_details
;
multi-scan from symmetry-related measurements 
 Sortav (Blessing 1995)
;
_exptl_crystal_density_diffrn 1.427
_exptl_crystal_description block
_exptl_crystal_F_000 972
_exptl_crystal_size_max 0.34
_exptl_crystal_size_mid 0.30
_exptl_crystal_size_min 0.18
_refine_diff_density_max 0.871
_refine_diff_density_min -1.352
_refine_diff_density_rms 0.108
_refine_ls_abs_structure_details 'Flack H D (1983), Acta Cryst. A39, 876-881'
_refine_ls_abs_structure_Flack 0.04(3)
_refine_ls_extinction_method none
_refine_ls_goodness_of_fit_ref 1.017
_refine_ls_hydrogen_treatment mixed
_refine_ls_matrix_type full
_refine_ls_number_parameters 1141
_refine_ls_number_reflns 17278
_refine_ls_number_restraints 171
_refine_ls_restrained_S_all 1.017
_refine_ls_R_factor_all 0.0578
_refine_ls_R_factor_gt 0.0478
_refine_ls_shift/su_max 0.001
_refine_ls_shift/su_mean 0.000
_refine_ls_structure_factor_coef Fsqd
_refine_ls_weighting_details 'calc w=1/[\s^2^(Fo^2^)+(0.0681P)^2^+2.7259P] where P=(Fo^2^+2Fc^2^)/3'
_refine_ls_weighting_scheme calc
_refine_ls_wR_factor_gt 0.1220
_refine_ls_wR_factor_ref 0.1289
_reflns_number_gt 14814
_reflns_number_total 17278
_reflns_threshold_expression I>2\s(I)
_cod_data_source_file ja039396fsi20031103_043755_1.cif
_cod_data_source_block Complex(1a)
_cod_database_code 4111424

loop_
_symmetry_equiv_pos_as_xyz
'x, y, z'

loop_
_atom_site_label
_atom_site_type_symbol
_atom_site_fract_x
_atom_site_fract_y
_atom_site_fract_z
_atom_site_U_iso_or_equiv
_atom_site_adp_type
_atom_site_occupancy
_atom_site_symmetry_multiplicity
_atom_site_calc_flag
_atom_site_refinement_flags
_atom_site_disorder_assembly
_atom_site_disorder_group
Ru1A Ru 0.3340(2) 0.77388(19) 0.86251(17) 0.01182(11) Uani 1 1 d . . .
H1RA H 0.455(6) 0.827(4) 0.843(3) 0.014 Uiso 1 1 d . . .
Cl1A Cl 0.1279(3) 0.7143(2) 0.8458(2) 0.0182(4) Uani 1 1 d . . .
P1A P 0.3018(3) 0.8346(2) 0.9897(2) 0.0130(4) Uani 1 1 d . . .
P2A P 0.4384(3) 0.6301(2) 0.9005(2) 0.0133(4) Uani 1 1 d . . .
N1A N 0.2479(7) 0.9121(5) 0.8124(5) 0.0161(14) Uani 1 1 d . . .
H1AB H 0.1628 0.9072 0.8161 0.019 Uiso 1 1 calc R . .
H1AC H 0.2533 0.9654 0.8437 0.019 Uiso 1 1 calc R . .
N2A N 0.3777(7) 0.7615(5) 0.7230(4) 0.0153(13) Uani 1 1 d . . .
H2AB H 0.4645 0.7591 0.7030 0.018 Uiso 1 1 calc R . .
H2AC H 0.3537 0.7000 0.7127 0.018 Uiso 1 1 calc R . .
C1A C 0.3095(5) 0.9359(4) 0.7225(3) 0.0166(8) Uani 1 1 d . . .
H1AA H 0.3986 0.9507 0.7196 0.020 Uiso 1 1 calc R . .
C2A C 0.3145(6) 0.8465(4) 0.6765(3) 0.0159(9) Uani 1 1 d . . .
H2AA H 0.2248 0.8321 0.6810 0.019 Uiso 1 1 calc R . .
C3A C 0.3759(9) 0.8619(7) 0.5827(6) 0.0249(17) Uani 1 1 d . . .
H3AA H 0.4662 0.8728 0.5767 0.030 Uiso 1 1 calc R . .
H3AB H 0.3744 0.7983 0.5549 0.030 Uiso 1 1 calc R . .
C4A C 0.3086(7) 0.9526(5) 0.5393(4) 0.0291(13) Uani 1 1 d . . .
H4AA H 0.3537 0.9648 0.4789 0.035 Uiso 1 1 calc R . .
H4AB H 0.2203 0.9398 0.5400 0.035 Uiso 1 1 calc R . .
C5A C 0.3066(7) 1.0415(4) 0.5849(4) 0.0313(12) Uani 1 1 d . . .
H5AA H 0.2610 1.1035 0.5576 0.038 Uiso 1 1 calc R . .
H5AB H 0.3954 1.0555 0.5807 0.038 Uiso 1 1 calc R . .
C6A C 0.2410(9) 1.0252(6) 0.6802(5) 0.0219(14) Uani 1 1 d . . .
H6AA H 0.2400 1.0887 0.7087 0.026 Uiso 1 1 calc R . .
H6AB H 0.1515 1.0127 0.6850 0.026 Uiso 1 1 calc R . .
C11A C 0.1409(8) 0.8565(6) 1.0553(5) 0.0178(15) Uani 1 1 d . . .
C12A C 0.0354(8) 0.8488(6) 1.0180(5) 0.0156(15) Uani 1 1 d . . .
H12A H 0.0506 0.8247 0.9626 0.019 Uiso 1 1 calc R . .
C13A C -0.0896(9) 0.8758(7) 1.0611(6) 0.0252(18) Uani 1 1 d . . .
H13A H -0.1592 0.8708 1.0353 0.030 Uiso 1 1 calc R . .
C14A C -0.1118(10) 0.9105(7) 1.1428(6) 0.033(2) Uani 1 1 d . . .
H14A H -0.1969 0.9302 1.1721 0.040 Uiso 1 1 calc R . .
C15A C -0.0119(8) 0.9161(6) 1.1809(6) 0.0229(17) Uani 1 1 d . . .
H15A H -0.0280 0.9356 1.2379 0.028 Uiso 1 1 calc R . .
C16A C 0.1143(8) 0.8932(6) 1.1359(6) 0.0227(17) Uani 1 1 d . . .
H16A H 0.1829 0.9030 1.1610 0.027 Uiso 1 1 calc R . .
C21A C 0.3905(8) 0.7851(6) 1.0752(5) 0.0179(16) Uani 1 1 d . . .
C22A C 0.3367(9) 0.7087(6) 1.1350(5) 0.0193(16) Uani 1 1 d . . .
H22A H 0.2601 0.6842 1.1304 0.023 Uiso 1 1 calc R . .
C23A C 0.3985(8) 0.6691(6) 1.2020(5) 0.0190(15) Uani 1 1 d . . .
H23A H 0.3621 0.6181 1.2442 0.023 Uiso 1 1 calc R . .
C24A C 0.5092(9) 0.7018(6) 1.2079(6) 0.0255(19) Uani 1 1 d . . .
H24A H 0.5485 0.6738 1.2544 0.031 Uiso 1 1 calc R . .
C25A C 0.5655(9) 0.7741(7) 1.1483(6) 0.0257(19) Uani 1 1 d . . .
H25A H 0.6446 0.7951 1.1519 0.031 Uiso 1 1 calc R . .
C26A C 0.5040(8) 0.8164(6) 1.0822(5) 0.0188(15) Uani 1 1 d . . .
H26A H 0.5410 0.8680 1.0409 0.023 Uiso 1 1 calc R . .
C31A C 0.3452(8) 0.9601(6) 0.9689(5) 0.0175(15) Uani 1 1 d . . .
C32A C 0.4636(9) 0.9760(6) 0.9220(5) 0.0201(17) Uani 1 1 d . . .
H32A H 0.5227 0.9174 0.9040 0.024 Uiso 1 1 calc R . .
C33A C 0.4989(9) 1.0717(6) 0.9007(5) 0.0237(18) Uani 1 1 d . . .
H33A H 0.5815 1.0818 0.8678 0.028 Uiso 1 1 calc R . .
C34A C 0.4161(9) 1.1502(6) 0.9264(6) 0.0257(17) Uani 1 1 d . . .
H34A H 0.4391 1.2190 0.9135 0.031 Uiso 1 1 calc R . .
C35A C 0.2945(9) 1.1349(6) 0.9726(6) 0.0254(17) Uani 1 1 d . . .
H35A H 0.2353 1.1942 0.9890 0.030 Uiso 1 1 calc R . .
C36A C 0.2580(9) 1.0410(6) 0.9946(6) 0.0211(16) Uani 1 1 d . . .
H36A H 0.1748 1.0312 1.0267 0.025 Uiso 1 1 calc R . .
C41A C 0.3517(8) 0.5387(6) 0.9724(5) 0.0142(14) Uani 1 1 d . . .
C42A C 0.2251(8) 0.5635(6) 1.0141(5) 0.0181(16) Uani 1 1 d . . .
H42A H 0.1840 0.6323 1.0042 0.022 Uiso 1 1 calc R . .
C43A C 0.1588(9) 0.4931(7) 1.0680(6) 0.0261(18) Uani 1 1 d . . .
H43A H 0.0734 0.5128 1.0968 0.031 Uiso 1 1 calc R . .
C44A C 0.2134(10) 0.3978(6) 1.0800(6) 0.0264(19) Uani 1 1 d . . .
H44A H 0.1684 0.3465 1.1167 0.032 Uiso 1 1 calc R . .
C45A C 0.3418(8) 0.3728(6) 1.0367(5) 0.0224(16) Uani 1 1 d . . .
H45A H 0.3829 0.3041 1.0465 0.027 Uiso 1 1 calc R . .
C46A C 0.4067(9) 0.4409(6) 0.9834(5) 0.0196(16) Uani 1 1 d . . .
H46A H 0.4912 0.4205 0.9534 0.024 Uiso 1 1 calc R . .
C51A C 0.5089(8) 0.5560(5) 0.8085(5) 0.0180(16) Uani 1 1 d . . .
C52A C 0.4184(8) 0.5296(6) 0.7677(6) 0.0211(17) Uani 1 1 d . . .
H52A H 0.3297 0.5493 0.7879 0.025 Uiso 1 1 calc R . .
C53A C 0.4631(9) 0.4729(7) 0.6958(6) 0.028(2) Uani 1 1 d . . .
H53A H 0.4043 0.4541 0.6660 0.033 Uiso 1 1 calc R . .
C54A C 0.5901(8) 0.4448(6) 0.6688(5) 0.0167(14) Uani 1 1 d . . .
H54A H 0.6195 0.4059 0.6203 0.020 Uiso 1 1 calc R . .
C55A C 0.6772(8) 0.4717(6) 0.7105(5) 0.0194(16) Uani 1 1 d . . .
H55A H 0.7660 0.4512 0.6911 0.023 Uiso 1 1 calc R . .
C56A C 0.6353(8) 0.5281(6) 0.7797(5) 0.0180(15) Uani 1 1 d . . .
H56A H 0.6953 0.5480 0.8080 0.022 Uiso 1 1 calc R . .
C61A C 0.5794(8) 0.6336(6) 0.9451(5) 0.0145(14) Uani 1 1 d . . .
C62A C 0.6055(8) 0.5761(6) 1.0191(5) 0.0187(16) Uani 1 1 d . . .
H62A H 0.5448 0.5334 1.0521 0.022 Uiso 1 1 calc R . .
C63A C 0.7180(9) 0.5794(6) 1.0464(6) 0.0232(18) Uani 1 1 d . . .
H63A H 0.7334 0.5375 1.0966 0.028 Uiso 1 1 calc R . .
C64A C 0.8077(8) 0.6422(6) 1.0021(5) 0.0207(15) Uani 1 1 d . . .
H64A H 0.8836 0.6467 1.0213 0.025 Uiso 1 1 calc R . .
C65A C 0.7817(9) 0.6962(6) 0.9309(6) 0.0249(18) Uani 1 1 d . . .
H65A H 0.8427 0.7391 0.8985 0.030 Uiso 1 1 calc R . .
C66A C 0.6710(8) 0.6941(6) 0.9006(5) 0.0157(15) Uani 1 1 d . . .
H66A H 0.6588 0.7347 0.8492 0.019 Uiso 1 1 calc R . .
Ru1B Ru 0.0417(2) 0.56771(19) 0.56771(17) 0.01212(11) Uani 1 1 d . . .
H1RB H -0.096(6) 0.529(4) 0.570(4) 0.015 Uiso 1 1 d . . .
Cl1B Cl 0.2451(3) 0.6312(2) 0.5847(2) 0.0177(4) Uani 1 1 d . . .
P1B P 0.0772(3) 0.5036(2) 0.4421(2) 0.0135(4) Uani 1 1 d . . .
P2B P -0.0613(3) 0.7104(2) 0.5266(2) 0.0129(4) Uani 1 1 d . . .
N1B N -0.0091(7) 0.5848(5) 0.7057(4) 0.0171(13) Uani 1 1 d . . .
H1BB H 0.0450 0.6253 0.7194 0.021 Uiso 1 1 calc R . .
H1BC H -0.0910 0.6181 0.7195 0.021 Uiso 1 1 calc R . .
N2B N 0.1324(7) 0.4296(5) 0.6201(4) 0.0156(13) Uani 1 1 d . . .
H2BB H 0.0955 0.3738 0.6106 0.019 Uiso 1 1 calc R . .
H2BC H 0.2171 0.4210 0.5928 0.019 Uiso 1 1 calc R . .
C1B C -0.0009(6) 0.4863(4) 0.7541(3) 0.0172(9) Uani 1 1 d . . .
H1BA H -0.0699 0.4481 0.7452 0.021 Uiso 1 1 calc R . .
C2B C 0.1233(6) 0.4304(4) 0.7145(3) 0.0188(9) Uani 1 1 d . . .
H2BA H 0.1914 0.4710 0.7216 0.023 Uiso 1 1 calc R . .
C3B C 0.1441(10) 0.3281(6) 0.7597(5) 0.0292(19) Uani 1 1 d . . .
H3BA H 0.2309 0.2947 0.7355 0.035 Uiso 1 1 calc R . .
H3BB H 0.0820 0.2842 0.7500 0.035 Uiso 1 1 calc R . .
C4B C 0.1305(8) 0.3313(5) 0.8560(4) 0.0390(15) Uani 1 1 d . . .
H4BA H 0.1398 0.2592 0.8838 0.047 Uiso 1 1 calc R . .
H4BB H 0.1993 0.3675 0.8664 0.047 Uiso 1 1 calc R . .
C5B C 0.0025(8) 0.3873(5) 0.8952(4) 0.0326(14) Uani 1 1 d . . .
H5BA H -0.0665 0.3473 0.8907 0.039 Uiso 1 1 calc R . .
H5BB H -0.0020 0.3934 0.9567 0.039 Uiso 1 1 calc R . .
C6B C -0.0134(9) 0.4880(6) 0.8512(5) 0.0210(16) Uani 1 1 d . . .
H6BA H 0.0512 0.5292 0.8609 0.025 Uiso 1 1 calc R . .
H6BB H -0.0988 0.5237 0.8756 0.025 Uiso 1 1 calc R . .
C11B C 0.2422(7) 0.4780(6) 0.3781(5) 0.0145(14) Uani 1 1 d . . .
C12B C 0.3446(9) 0.4908(6) 0.4115(6) 0.0232(18) Uani 1 1 d . . .
H12B H 0.3292 0.5169 0.4660 0.028 Uiso 1 1 calc R . .
C13B C 0.4702(8) 0.4669(7) 0.3681(6) 0.0229(17) Uani 1 1 d . . .
H13B H 0.5388 0.4768 0.3931 0.027 Uiso 1 1 calc R . .
C14B C 0.4946(8) 0.4295(7) 0.2900(6) 0.0240(17) Uani 1 1 d . . .
H14B H 0.5798 0.4132 0.2594 0.029 Uiso 1 1 calc R . .
C15B C 0.3908(10) 0.4158(7) 0.2558(6) 0.031(2) Uani 1 1 d . . .
H15B H 0.4067 0.3858 0.2029 0.037 Uiso 1 1 calc R . .
C16B C 0.2668(9) 0.4442(6) 0.2959(5) 0.0209(17) Uani 1 1 d . . .
H16B H 0.1986 0.4409 0.2683 0.025 Uiso 1 1 calc R . .
C21B C -0.0061(7) 0.5530(6) 0.3553(5) 0.0124(13) Uani 1 1 d . . .
C22B C 0.0415(7) 0.6206(6) 0.2940(5) 0.0158(14) Uani 1 1 d . . .
H22B H 0.1213 0.6424 0.2949 0.019 Uiso 1 1 calc R . .
C23B C -0.0178(9) 0.6613(6) 0.2291(5) 0.0211(16) Uani 1 1 d . . .
H23B H 0.0220 0.7099 0.1862 0.025 Uiso 1 1 calc R . .
C24B C -0.1349(8) 0.6341(6) 0.2236(5) 0.0182(15) Uani 1 1 d . . .
H24B H -0.1772 0.6634 0.1787 0.022 Uiso 1 1 calc R . .
C25B C -0.1836(9) 0.5651(7) 0.2844(6) 0.0248(18) Uani 1 1 d . . .
H25B H -0.2630 0.5425 0.2838 0.030 Uiso 1 1 calc R . .
C26B C -0.1196(9) 0.5255(6) 0.3489(6) 0.0238(18) Uani 1 1 d . . .
H26B H -0.1574 0.4757 0.3916 0.029 Uiso 1 1 calc R . .
C31B C 0.0348(8) 0.3763(6) 0.4649(5) 0.0147(14) Uani 1 1 d . . .
C32B C -0.0895(8) 0.3599(6) 0.5122(5) 0.0175(15) Uani 1 1 d . . .
H32B H -0.1493 0.4189 0.5280 0.021 Uiso 1 1 calc R . .
C33B C -0.1242(9) 0.2684(6) 0.5345(6) 0.0255(18) Uani 1 1 d . . .
H33B H -0.2079 0.2575 0.5648 0.031 Uiso 1 1 calc R . .
C34B C -0.0304(10) 0.1879(6) 0.5108(5) 0.0243(17) Uani 1 1 d . . .
H34B H -0.0498 0.1186 0.5278 0.029 Uiso 1 1 calc R . .
C35B C 0.0886(9) 0.2013(6) 0.4644(6) 0.0241(17) Uani 1 1 d . . .
H35B H 0.1479 0.1421 0.4483 0.029 Uiso 1 1 calc R . .
C36B C 0.1220(9) 0.2940(6) 0.4420(5) 0.0190(15) Uani 1 1 d . . .
H36B H 0.2055 0.3036 0.4103 0.023 Uiso 1 1 calc R . .
C41B C 0.0298(8) 0.8020(5) 0.4540(5) 0.0168(15) Uani 1 1 d . . .
C42B C 0.1530(8) 0.7755(6) 0.4105(5) 0.0175(15) Uani 1 1 d . . .
H42B H 0.1897 0.7049 0.4177 0.021 Uiso 1 1 calc R . .
C43B C 0.2252(8) 0.8435(6) 0.3581(5) 0.0200(15) Uani 1 1 d . . .
H43B H 0.3113 0.8238 0.3306 0.024 Uiso 1 1 calc R . .
C44B C 0.1673(9) 0.9384(6) 0.3483(5) 0.0230(17) Uani 1 1 d . . .
H44B H 0.2110 0.9890 0.3098 0.028 Uiso 1 1 calc R . .
C45B C 0.0471(9) 0.9668(6) 0.3914(5) 0.0231(17) Uani 1 1 d . . .
H45B H 0.0115 1.0377 0.3840 0.028 Uiso 1 1 calc R . .
C46B C -0.0259(9) 0.8987(6) 0.4449(6) 0.0205(17) Uani 1 1 d . . .
H46B H -0.1110 0.9196 0.4736 0.025 Uiso 1 1 calc R . .
C51B C -0.1271(7) 0.7857(5) 0.6159(5) 0.0109(13) Uani 1 1 d . . .
C52B C -0.0426(8) 0.8124(6) 0.6612(6) 0.0206(17) Uani 1 1 d . . .
H52B H 0.0460 0.7898 0.6441 0.025 Uiso 1 1 calc R . .
C53B C -0.0837(8) 0.8693(6) 0.7283(6) 0.0191(15) Uani 1 1 d . . .
H53B H -0.0243 0.8881 0.7576 0.023 Uiso 1 1 calc R . .
C54B C -0.2129(9) 0.9005(6) 0.7547(6) 0.0219(17) Uani 1 1 d . . .
H54B H -0.2417 0.9413 0.8021 0.026 Uiso 1 1 calc R . .
C55B C -0.3002(8) 0.8737(6) 0.7136(5) 0.0212(17) Uani 1 1 d . . .
H55B H -0.3889 0.8940 0.7332 0.025 Uiso 1 1 calc R . .
C56B C -0.2585(8) 0.8179(6) 0.6445(5) 0.0179(15) Uani 1 1 d . . .
H56B H -0.3184 0.8002 0.6151 0.022 Uiso 1 1 calc R . .
C61B C -0.2046(8) 0.7131(6) 0.4810(5) 0.0164(15) Uani 1 1 d . . .
C62B C -0.2297(9) 0.7689(6) 0.4085(5) 0.0201(17) Uani 1 1 d . . .
H62B H -0.1681 0.8107 0.3753 0.024 Uiso 1 1 calc R . .
C63B C -0.3425(8) 0.7670(7) 0.3810(5) 0.0230(18) Uani 1 1 d . . .
H63B H -0.3556 0.8055 0.3289 0.028 Uiso 1 1 calc R . .
C64B C -0.4315(9) 0.7120(6) 0.4272(6) 0.0230(17) Uani 1 1 d . . .
H64B H -0.5103 0.7140 0.4099 0.028 Uiso 1 1 calc R . .
C65B C -0.4098(8) 0.6514(6) 0.5010(5) 0.0180(15) Uani 1 1 d . . .
H65B H -0.4715 0.6097 0.5343 0.022 Uiso 1 1 calc R . .
C66B C -0.2935(8) 0.6540(6) 0.5243(5) 0.0182(16) Uani 1 1 d . . .
H66B H -0.2764 0.6113 0.5737 0.022 Uiso 1 1 calc R . .
C1S C 0.5168(4) 1.2101(4) 0.6397(3) 0.0308(15) Uani 1 1 d D . .
H1SA H 0.4709 1.2404 0.6902 0.037 Uiso 1 1 calc R . .
C2S C 0.5018(5) 1.2559(3) 0.5590(3) 0.0337(17) Uani 1 1 d D . .
H2SA H 0.4447 1.3183 0.5549 0.040 Uiso 1 1 calc R . .
C3S C 0.5681(6) 1.2127(4) 0.4840(3) 0.037(2) Uani 1 1 d D . .
H3SA H 0.5561 1.2455 0.4297 0.045 Uiso 1 1 calc R . .
C4S C 0.6520(6) 1.1212(5) 0.4891(4) 0.057(3) Uani 1 1 d D . .
H4SA H 0.6979 1.0909 0.4385 0.068 Uiso 1 1 calc R . .
C5S C 0.6677(6) 1.0748(4) 0.5696(4) 0.048(2) Uani 1 1 d D . .
H5SA H 0.7247 1.0124 0.5736 0.057 Uiso 1 1 calc R . .
C6S C 0.6009(6) 1.1186(4) 0.6442(4) 0.038(2) Uani 1 1 d D . .
H6SA H 0.6128 1.0859 0.6984 0.045 Uiso 1 1 calc R . .
C7S C 0.8988(5) 0.0867(5) 0.8720(5) 0.074(4) Uani 1 1 d D . .
H7SA H 0.9620 0.0286 0.8770 0.089 Uiso 1 1 calc R . .
C8S C 0.8849(5) 0.1320(4) 0.7909(4) 0.066(3) Uani 1 1 d D . .
H8SA H 0.9383 0.1049 0.7410 0.079 Uiso 1 1 calc R . .
C9S C 0.7924(6) 0.2172(4) 0.7831(3) 0.0346(18) Uani 1 1 d D . .
H9SA H 0.7821 0.2486 0.7281 0.041 Uiso 1 1 calc R . .
C10S C 0.7152(6) 0.2556(4) 0.8572(4) 0.0292(17) Uani 1 1 d D . .
H10A H 0.6521 0.3136 0.8522 0.035 Uiso 1 1 calc R . .
C11S C 0.7288(6) 0.2106(5) 0.9384(3) 0.0295(17) Uani 1 1 d D . .
H11A H 0.6753 0.2377 0.9882 0.035 Uiso 1 1 calc R . .
C12S C 0.8213(6) 0.1254(5) 0.9459(4) 0.064(3) Uani 1 1 d D . .
H12C H 0.8316 0.0939 1.0009 0.076 Uiso 1 1 calc R . .
C13S C 0.3421(5) 0.1775(5) 1.2607(4) 0.0255(13) Uani 0.50 1 d PDU A 1
H13C H 0.2875 0.2410 1.2705 0.031 Uiso 0.50 1 calc PR A 1
C14S C 0.4083(5) 0.1301(5) 1.3232(4) 0.0241(13) Uani 0.50 1 d PDU A 1
H14C H 0.3985 0.1614 1.3752 0.029 Uiso 0.50 1 calc PR A 1
C15S C 0.4888(6) 0.0370(5) 1.3098(4) 0.0235(13) Uani 0.50 1 d PDU A 1
H15C H 0.5342 0.0042 1.3521 0.028 Uiso 0.50 1 calc PR A 1
C16S C 0.5012(7) -0.0069(5) 1.2330(4) 0.0235(13) Uani 0.50 1 d PDU A 1
H16C H 0.5558 -0.0704 1.2231 0.028 Uiso 0.50 1 calc PR A 1
C17S C 0.4353(8) 0.0403(6) 1.1702(4) 0.0244(13) Uani 0.50 1 d PDU A 1
H17A H 0.4451 0.0090 1.1183 0.029 Uiso 0.50 1 calc PR A 1
C18S C 0.3548(7) 0.1334(6) 1.1839(4) 0.0248(13) Uani 0.50 1 d PDU A 1
H18A H 0.3094 0.1662 1.1415 0.030 Uiso 0.50 1 calc PR A 1
C13* C 0.6149(7) 0.1612(6) 1.1765(5) 0.0499(17) Uani 0.50 1 d PDU B 2
H13D H 0.6552 0.2179 1.1443 0.060 Uiso 0.50 1 calc PR B 2
C14* C 0.6507(7) 0.1184(6) 1.2528(5) 0.0495(17) Uani 0.50 1 d PDU B 2
H14D H 0.7148 0.1457 1.2725 0.059 Uiso 0.50 1 calc PR B 2
C15* C 0.5914(9) 0.0352(6) 1.3000(5) 0.0494(17) Uani 0.50 1 d PDU B 2
H15D H 0.6149 0.0054 1.3521 0.059 Uiso 0.50 1 calc PR B 2
C16* C 0.4975(9) -0.0039(7) 1.2702(6) 0.0489(18) Uani 0.50 1 d PDU B 2
H16D H 0.4572 -0.0605 1.3024 0.059 Uiso 0.50 1 calc PR B 2
C17* C 0.4619(9) 0.0390(8) 1.1939(6) 0.0488(18) Uani 0.50 1 d PDU B 2
H17B H 0.3978 0.0117 1.1743 0.059 Uiso 0.50 1 calc PR B 2
C18* C 0.5210(9) 0.1222(7) 1.1466(5) 0.0497(18) Uani 0.50 1 d PDU B 2
H18B H 0.4976 0.1520 1.0945 0.060 Uiso 0.50 1 calc PR B 2
C19S C 1.0391(6) 0.1642(5) 1.1741(5) 0.118(3) Uani 1 1 d DU . .
H19A H 1.1021 0.1059 1.1622 0.142 Uiso 1 1 calc R . .
C20S C 0.9619(8) 0.2019(5) 1.1155(5) 0.118(3) Uani 1 1 d DU . .
H20A H 0.9729 0.1690 1.0642 0.142 Uiso 1 1 calc R . .
C21S C 0.8686(8) 0.2874(6) 1.1312(5) 0.121(3) Uani 1 1 d DU . .
H21A H 0.8159 0.3132 1.0913 0.145 Uiso 1 1 calc R . .
C22S C 0.8548(9) 0.3339(6) 1.2070(6) 0.121(3) Uani 1 1 d DU . .
H22C H 0.7918 0.3923 1.2189 0.146 Uiso 1 1 calc R . .
C23S C 0.9319(11) 0.2964(7) 1.2658(5) 0.120(3) Uani 1 1 d DU . .
H23C H 0.9208 0.3293 1.3170 0.144 Uiso 1 1 calc R . .
C24S C 1.0251(9) 0.2109(7) 1.2499(5) 0.119(3) Uani 1 1 d DU . .
H24C H 1.0778 0.1851 1.2898 0.143 Uiso 1 1 calc R . .

loop_
_atom_site_aniso_label
_atom_site_aniso_U_11
_atom_site_aniso_U_22
_atom_site_aniso_U_33
_atom_site_aniso_U_23
_atom_site_aniso_U_13
_atom_site_aniso_U_12
Ru1A 0.0120(3) 0.0094(2) 0.0141(3) -0.00112(18) -0.0032(2) -0.00043(19)
Cl1A 0.0149(9) 0.0184(8) 0.0219(9) -0.0029(7) -0.0050(7) -0.0018(7)
P1A 0.0134(10) 0.0112(8) 0.0148(9) -0.0016(7) -0.0027(7) -0.0028(7)
P2A 0.0124(10) 0.0085(8) 0.0197(10) -0.0002(7) -0.0051(8) -0.0015(7)
N1A 0.020(4) 0.012(3) 0.017(3) 0.000(2) -0.011(3) 0.006(2)
N2A 0.021(3) 0.009(2) 0.016(3) -0.004(2) -0.002(2) -0.003(2)
C1A 0.016(2) 0.0144(18) 0.021(2) -0.0025(16) -0.0052(18) -0.0037(17)
C2A 0.014(2) 0.0181(19) 0.016(2) -0.0027(15) -0.0058(19) -0.0001(18)
C3A 0.028(4) 0.027(3) 0.021(4) -0.001(3) -0.006(3) -0.007(3)
C4A 0.044(4) 0.026(2) 0.018(2) 0.0050(19) -0.011(3) -0.006(3)
C5A 0.049(4) 0.025(2) 0.022(2) 0.0069(19) -0.012(3) -0.008(2)
C6A 0.027(3) 0.016(2) 0.022(3) 0.002(2) -0.008(3) 0.002(2)
C11A 0.023(4) 0.015(3) 0.016(3) 0.000(2) -0.006(3) -0.002(3)
C12A 0.012(3) 0.017(3) 0.018(4) 0.001(3) -0.003(3) -0.002(3)
C13A 0.017(4) 0.027(4) 0.033(5) -0.006(3) -0.007(4) -0.003(3)
C14A 0.035(5) 0.025(4) 0.034(5) -0.005(3) 0.003(4) -0.001(4)
C15A 0.020(4) 0.027(3) 0.019(3) -0.009(3) 0.004(3) -0.001(3)
C16A 0.016(4) 0.025(4) 0.028(4) -0.003(3) -0.004(3) -0.002(3)
C21A 0.024(4) 0.018(3) 0.014(3) -0.004(3) -0.009(3) 0.003(3)
C22A 0.029(4) 0.010(2) 0.017(3) 0.004(2) -0.005(3) -0.003(2)
C23A 0.017(3) 0.019(3) 0.020(3) 0.003(2) -0.007(3) 0.004(2)
C24A 0.031(5) 0.023(4) 0.023(4) -0.001(3) -0.016(4) 0.008(3)
C25A 0.028(5) 0.023(4) 0.031(4) 0.004(3) -0.020(4) -0.002(3)
C26A 0.013(3) 0.021(3) 0.024(4) 0.002(3) -0.003(3) -0.010(3)
C31A 0.025(4) 0.014(3) 0.014(3) 0.001(2) -0.008(3) -0.002(3)
C32A 0.032(5) 0.009(3) 0.021(4) -0.004(2) -0.009(3) 0.000(3)
C33A 0.033(5) 0.021(4) 0.015(3) -0.003(3) 0.007(3) -0.012(3)
C34A 0.036(4) 0.014(3) 0.029(4) 0.000(3) -0.007(3) -0.009(3)
C35A 0.027(4) 0.017(3) 0.029(4) -0.007(3) -0.001(3) 0.002(3)
C36A 0.024(4) 0.015(3) 0.025(4) -0.004(3) -0.005(3) -0.003(3)
C41A 0.013(3) 0.018(3) 0.011(3) 0.001(2) 0.001(2) -0.004(3)
C42A 0.019(4) 0.016(3) 0.019(3) 0.000(3) -0.004(3) -0.002(3)
C43A 0.018(4) 0.029(4) 0.028(4) -0.004(3) 0.006(3) -0.008(3)
C44A 0.038(5) 0.016(3) 0.025(4) 0.000(3) -0.003(4) -0.011(3)
C45A 0.028(4) 0.009(3) 0.026(4) -0.005(3) 0.006(3) -0.003(2)
C46A 0.028(4) 0.010(3) 0.020(4) -0.005(3) -0.003(3) 0.000(3)
C51A 0.028(4) 0.009(3) 0.013(3) -0.001(2) 0.002(3) 0.001(3)
C52A 0.012(4) 0.020(4) 0.033(5) -0.006(3) -0.012(3) 0.006(3)
C53A 0.028(5) 0.025(4) 0.036(5) -0.013(3) -0.017(4) 0.002(3)
C54A 0.012(3) 0.017(3) 0.021(3) -0.005(2) 0.000(3) -0.002(2)
C55A 0.014(4) 0.025(3) 0.017(3) -0.006(3) -0.001(3) 0.005(3)
C56A 0.011(3) 0.023(3) 0.022(3) -0.003(3) -0.004(3) -0.005(3)
C61A 0.013(3) 0.012(3) 0.017(3) -0.003(2) -0.001(3) 0.003(2)
C62A 0.020(4) 0.015(3) 0.024(4) -0.005(3) -0.009(3) -0.003(3)
C63A 0.028(5) 0.020(3) 0.024(4) -0.005(3) -0.012(4) 0.002(3)
C64A 0.010(3) 0.027(3) 0.025(4) -0.010(2) 0.000(3) 0.000(2)
C65A 0.016(4) 0.021(3) 0.037(5) -0.009(3) -0.002(3) 0.001(3)
C66A 0.016(4) 0.009(2) 0.022(3) 0.005(2) -0.004(3) -0.006(2)
Ru1B 0.0122(3) 0.0100(2) 0.0140(3) -0.00005(19) -0.0035(2) -0.00055(19)
Cl1B 0.0159(9) 0.0185(8) 0.0205(9) -0.0027(7) -0.0046(7) -0.0060(7)
P1B 0.0145(10) 0.0112(8) 0.0145(9) 0.0004(7) -0.0038(7) -0.0005(7)
P2B 0.0134(10) 0.0099(8) 0.0148(9) -0.0001(7) -0.0030(7) -0.0005(7)
N1B 0.014(3) 0.017(3) 0.020(3) -0.001(2) -0.006(2) 0.005(2)
N2B 0.015(3) 0.012(3) 0.017(3) 0.000(2) 0.001(3) 0.001(2)
C1B 0.019(3) 0.0170(19) 0.017(2) 0.0009(15) -0.008(2) -0.0021(19)
C2B 0.024(3) 0.0141(18) 0.018(2) 0.0027(15) -0.0074(19) -0.0010(18)
C3B 0.042(5) 0.019(3) 0.026(3) 0.005(2) -0.015(3) 0.005(3)
C4B 0.057(5) 0.031(3) 0.030(3) 0.010(2) -0.023(3) 0.002(3)
C5B 0.050(4) 0.033(3) 0.016(2) 0.006(2) -0.011(3) -0.011(3)
C6B 0.025(4) 0.023(3) 0.013(3) -0.002(2) 0.001(3) -0.004(3)
C11B 0.009(3) 0.010(2) 0.020(3) 0.000(2) 0.002(2) 0.002(2)
C12B 0.027(5) 0.017(3) 0.026(4) -0.004(3) -0.005(4) -0.003(3)
C13B 0.014(4) 0.026(4) 0.026(4) 0.001(3) -0.001(3) 0.001(3)
C14B 0.008(3) 0.032(4) 0.029(4) -0.008(3) 0.006(3) -0.002(3)
C15B 0.037(5) 0.028(4) 0.025(4) -0.006(3) 0.003(4) -0.009(3)
C16B 0.028(4) 0.022(3) 0.013(3) -0.008(3) 0.000(3) -0.004(3)
C21B 0.008(3) 0.013(3) 0.014(3) 0.000(2) 0.002(2) -0.002(2)
C22B 0.011(3) 0.017(3) 0.021(3) -0.006(2) -0.003(2) -0.003(2)
C23B 0.026(4) 0.018(3) 0.016(3) 0.001(2) 0.003(3) -0.003(3)
C24B 0.018(4) 0.020(3) 0.018(4) -0.003(3) -0.005(3) -0.004(3)
C25B 0.019(4) 0.027(4) 0.031(5) -0.002(3) -0.008(3) -0.008(3)
C26B 0.028(4) 0.020(3) 0.025(4) 0.002(3) -0.012(3) 0.000(3)
C31B 0.017(4) 0.012(3) 0.016(3) -0.003(2) -0.003(3) -0.002(2)
C32B 0.018(4) 0.019(3) 0.015(3) -0.001(3) 0.002(3) -0.009(3)
C33B 0.031(5) 0.017(3) 0.032(4) 0.000(3) -0.010(4) -0.008(3)
C34B 0.039(5) 0.012(3) 0.024(4) 0.000(2) -0.011(3) -0.004(3)
C35B 0.035(4) 0.009(3) 0.031(4) -0.001(2) -0.014(3) 0.000(3)
C36B 0.022(4) 0.017(3) 0.018(3) -0.002(2) -0.003(3) 0.001(3)
C41B 0.026(4) 0.006(3) 0.020(4) 0.001(2) -0.009(3) -0.004(3)
C42B 0.020(4) 0.013(3) 0.020(3) -0.002(2) -0.005(3) -0.002(3)
C43B 0.022(4) 0.017(3) 0.020(3) -0.001(2) -0.002(3) -0.005(3)
C44B 0.033(5) 0.021(3) 0.017(4) 0.001(3) -0.003(3) -0.015(3)
C45B 0.039(5) 0.016(3) 0.015(3) 0.003(3) -0.010(3) -0.005(3)
C46B 0.022(4) 0.013(3) 0.024(4) 0.001(3) 0.000(3) -0.004(3)
C51B 0.004(3) 0.010(3) 0.019(3) 0.001(2) -0.005(2) -0.001(2)
C52B 0.018(4) 0.017(3) 0.026(4) -0.011(3) 0.000(3) -0.003(3)
C53B 0.012(3) 0.018(3) 0.028(4) -0.009(3) 0.000(3) -0.005(3)
C54B 0.026(4) 0.018(3) 0.021(3) -0.004(3) -0.005(3) 0.001(3)
C55B 0.015(4) 0.019(3) 0.027(4) -0.002(3) 0.001(3) -0.001(3)
C56B 0.023(4) 0.016(3) 0.015(3) 0.000(2) -0.007(3) 0.000(3)
C61B 0.016(4) 0.010(3) 0.026(4) -0.001(2) -0.012(3) 0.000(2)
C62B 0.023(4) 0.016(3) 0.018(4) 0.000(3) -0.001(3) 0.002(3)
C63B 0.023(4) 0.027(4) 0.019(4) -0.001(3) -0.010(3) 0.003(3)
C64B 0.026(4) 0.020(3) 0.029(4) -0.007(2) -0.017(3) 0.000(2)
C65B 0.015(4) 0.023(3) 0.018(4) -0.007(3) -0.004(3) -0.005(3)
C66B 0.018(4) 0.018(3) 0.019(3) -0.007(3) -0.005(3) 0.004(3)
C1S 0.019(3) 0.037(4) 0.036(4) -0.014(3) 0.000(2) 0.003(2)
C2S 0.021(3) 0.019(3) 0.064(5) -0.004(3) -0.020(3) 0.006(2)
C3S 0.049(5) 0.027(4) 0.042(5) 0.005(3) -0.026(4) -0.005(3)
C4S 0.055(7) 0.039(5) 0.079(8) -0.022(5) -0.006(6) -0.011(4)
C5S 0.054(6) 0.048(5) 0.045(5) -0.008(4) -0.004(5) -0.023(4)
C6S 0.037(4) 0.032(4) 0.042(5) 0.001(3) -0.002(3) -0.012(3)
C7S 0.070(8) 0.067(7) 0.100(10) -0.009(7) -0.042(7) -0.015(6)
C8S 0.051(6) 0.038(5) 0.115(9) -0.029(5) -0.022(6) -0.001(4)
C9S 0.043(4) 0.023(3) 0.038(4) -0.012(3) -0.007(3) 0.002(3)
C10S 0.033(4) 0.008(2) 0.041(4) -0.004(2) 0.002(3) 0.003(2)
C11S 0.048(5) 0.025(3) 0.017(3) -0.006(2) 0.001(3) -0.016(3)
C12S 0.087(9) 0.052(6) 0.065(8) 0.013(6) -0.034(7) -0.038(6)
C13S 0.023(3) 0.030(3) 0.021(3) 0.003(2) 0.007(2) -0.019(2)
C14S 0.020(3) 0.032(3) 0.020(3) -0.001(2) 0.006(2) -0.020(2)
C15S 0.018(3) 0.035(3) 0.019(3) 0.001(2) 0.004(2) -0.020(2)
C16S 0.019(3) 0.033(3) 0.018(3) 0.001(2) 0.005(2) -0.019(2)
C17S 0.022(3) 0.032(3) 0.018(3) 0.001(2) 0.006(2) -0.018(2)
C18S 0.024(3) 0.029(3) 0.019(3) 0.004(2) 0.007(2) -0.018(2)
C13* 0.065(5) 0.048(3) 0.036(3) -0.005(3) -0.003(3) -0.017(3)
C14* 0.065(5) 0.048(3) 0.036(3) -0.006(3) -0.003(3) -0.017(3)
C15* 0.064(5) 0.047(3) 0.036(3) -0.006(3) -0.002(3) -0.015(3)
C16* 0.064(5) 0.046(3) 0.036(3) -0.008(3) -0.001(3) -0.015(3)
C17* 0.065(5) 0.046(3) 0.036(3) -0.009(3) -0.002(3) -0.017(3)
C18* 0.065(5) 0.048(3) 0.036(3) -0.006(3) -0.003(3) -0.017(3)
C19S 0.192(7) 0.063(4) 0.102(5) -0.031(3) -0.038(5) 0.006(4)
C20S 0.191(7) 0.065(4) 0.102(5) -0.033(3) -0.039(5) 0.006(4)
C21S 0.192(7) 0.069(4) 0.104(5) -0.031(3) -0.040(5) 0.007(4)
C22S 0.193(7) 0.067(4) 0.106(5) -0.032(3) -0.038(5) 0.009(4)
C23S 0.193(7) 0.065(4) 0.104(5) -0.031(3) -0.037(5) 0.009(4)
C24S 0.193(7) 0.063(3) 0.103(5) -0.029(3) -0.038(5) 0.007(4)

loop_
_atom_type_symbol
_atom_type_description
_atom_type_scat_dispersion_real
_atom_type_scat_dispersion_imag
_atom_type_scat_source
C C 0.0033 0.0016 'International Tables Vol C Tables 4.2.6.8 and 6.1.1.4'
H H 0.0000 0.0000 'International Tables Vol C Tables 4.2.6.8 and 6.1.1.4'
N N 0.0061 0.0033 'International Tables Vol C Tables 4.2.6.8 and 6.1.1.4'
P P 0.1023 0.0942 'International Tables Vol C Tables 4.2.6.8 and 6.1.1.4'
Cl Cl 0.1484 0.1585 'International Tables Vol C Tables 4.2.6.8 and 6.1.1.4'
Ru Ru -1.2594 0.8363 'International Tables Vol C Tables 4.2.6.8 and 6.1.1.4'

loop_
_geom_angle_atom_site_label_1
_geom_angle_atom_site_label_2
_geom_angle_atom_site_label_3
_geom_angle
N1A Ru1A P2A 173.4(2)
N1A Ru1A N2A 75.6(2)
P2A Ru1A N2A 98.47(16)
N1A Ru1A P1A 91.21(19)
P2A Ru1A P1A 94.04(7)
N2A Ru1A P1A 162.92(15)
N1A Ru1A Cl1A 80.2(2)
P2A Ru1A Cl1A 101.89(7)
N2A Ru1A Cl1A 80.04(18)
P1A Ru1A Cl1A 108.76(7)
C31A P1A C11A 102.1(4)
C31A P1A C21A 99.1(4)
C11A P1A C21A 99.3(4)
C31A P1A Ru1A 105.4(3)
C11A P1A Ru1A 120.7(3)
C21A P1A Ru1A 126.1(3)
C41A P2A C51A 102.4(3)
C41A P2A C61A 104.0(4)
C51A P2A C61A 100.7(4)
C41A P2A Ru1A 117.4(3)
C51A P2A Ru1A 110.9(3)
C61A P2A Ru1A 119.0(2)
C1A N1A Ru1A 110.7(4)
C2A N2A Ru1A 113.1(4)
C2A C1A C6A 107.9(5)
C2A C1A N1A 108.8(4)
C6A C1A N1A 112.9(5)
N2A C2A C1A 105.1(4)
N2A C2A C3A 114.0(5)
C1A C2A C3A 113.7(5)
C4A C3A C2A 111.2(6)
C5A C4A C3A 107.3(6)
C4A C5A C6A 112.4(5)
C1A C6A C5A 110.0(6)
C16A C11A C12A 117.5(7)
C16A C11A P1A 123.6(6)
C12A C11A P1A 118.4(6)
C13A C12A C11A 121.1(7)
C12A C13A C14A 119.4(8)
C15A C14A C13A 120.6(8)
C14A C15A C16A 120.0(8)
C11A C16A C15A 121.3(8)
C26A C21A C22A 119.4(7)
C26A C21A P1A 125.1(6)
C22A C21A P1A 115.4(6)
C21A C22A C23A 118.1(8)
C24A C23A C22A 121.3(8)
C23A C24A C25A 121.4(7)
C24A C25A C26A 118.2(8)
C21A C26A C25A 121.5(7)
C36A C31A C32A 121.0(7)
C36A C31A P1A 119.1(7)
C32A C31A P1A 119.8(6)
C33A C32A C31A 121.9(7)
C34A C33A C32A 117.6(8)
C33A C34A C35A 120.8(8)
C36A C35A C34A 122.4(8)
C35A C36A C31A 116.2(8)
C46A C41A C42A 118.5(7)
C46A C41A P2A 118.9(6)
C42A C41A P2A 122.4(6)
C43A C42A C41A 122.2(7)
C44A C43A C42A 119.3(9)
C43A C44A C45A 118.2(8)
C46A C45A C44A 122.9(7)
C45A C46A C41A 118.9(8)
C56A C51A C52A 121.3(7)
C56A C51A P2A 125.5(7)
C52A C51A P2A 113.2(6)
C51A C52A C53A 117.6(7)
C54A C53A C52A 120.0(8)
C53A C54A C55A 121.1(8)
C56A C55A C54A 119.5(7)
C51A C56A C55A 120.5(8)
C66A C61A C62A 116.0(8)
C66A C61A P2A 118.4(6)
C62A C61A P2A 125.5(6)
C61A C62A C63A 121.9(8)
C64A C63A C62A 121.3(8)
C65A C64A C63A 116.1(8)
C64A C65A C66A 124.4(8)
C61A C66A C65A 120.2(7)
N2B Ru1B P2B 174.44(19)
N2B Ru1B N1B 77.1(2)
P2B Ru1B N1B 97.54(17)
N2B Ru1B P1B 90.72(18)
P2B Ru1B P1B 94.20(7)
N1B Ru1B P1B 162.93(17)
N2B Ru1B Cl1B 79.8(2)
P2B Ru1B Cl1B 100.98(7)
N1B Ru1B Cl1B 81.09(19)
P1B Ru1B Cl1B 108.81(7)
C31B P1B C21B 101.0(3)
C31B P1B C11B 100.8(3)
C21B P1B C11B 99.3(3)
C31B P1B Ru1B 105.4(3)
C21B P1B Ru1B 125.5(2)
C11B P1B Ru1B 120.8(3)
C51B P2B C41B 101.2(3)
C51B P2B C61B 100.3(3)
C41B P2B C61B 103.3(4)
C51B P2B Ru1B 110.0(2)
C41B P2B Ru1B 117.0(3)
C61B P2B Ru1B 122.0(2)
C1B N1B Ru1B 111.2(4)
C2B N2B Ru1B 111.9(4)
N1B C1B C2B 105.1(5)
N1B C1B C6B 116.3(5)
C2B C1B C6B 111.3(5)
C3B C2B C1B 110.4(5)
C3B C2B N2B 114.5(5)
C1B C2B N2B 110.0(4)
C2B C3B C4B 113.2(6)
C5B C4B C3B 111.1(6)
C6B C5B C4B 109.0(6)
C5B C6B C1B 113.6(6)
C12B C11B C16B 117.9(7)
C12B C11B P1B 120.1(6)
C16B C11B P1B 122.0(6)
C11B C12B C13B 122.3(8)
C14B C13B C12B 120.0(8)
C13B C14B C15B 118.0(7)
C16B C15B C14B 122.5(8)
C15B C16B C11B 119.0(8)
C22B C21B C26B 114.8(7)
C22B C21B P1B 120.7(6)
C26B C21B P1B 124.5(5)
C21B C22B C23B 123.0(7)
C22B C23B C24B 122.0(7)
C25B C24B C23B 115.8(7)
C24B C25B C26B 120.2(8)
C21B C26B C25B 124.2(8)
C36B C31B C32B 120.0(7)
C36B C31B P1B 120.1(6)
C32B C31B P1B 119.7(5)
C33B C32B C31B 122.7(8)
C32B C33B C34B 114.5(8)
C35B C34B C33B 124.0(7)
C36B C35B C34B 120.8(8)
C35B C36B C31B 117.9(8)
C46B C41B C42B 120.1(7)
C46B C41B P2B 116.9(7)
C42B C41B P2B 123.0(5)
C43B C42B C41B 124.2(7)
C44B C43B C42B 114.8(8)
C43B C44B C45B 122.0(8)
C44B C45B C46B 123.4(8)
C41B C46B C45B 115.4(8)
C52B C51B C56B 117.8(7)
C52B C51B P2B 117.5(5)
C56B C51B P2B 124.7(6)
C53B C52B C51B 121.4(8)
C52B C53B C54B 119.6(8)
C55B C54B C53B 121.2(8)
C56B C55B C54B 119.3(8)
C55B C56B C51B 120.7(8)
C66B C61B C62B 116.3(8)
C66B C61B P2B 116.7(6)
C62B C61B P2B 127.0(7)
C61B C62B C63B 122.3(8)
C64B C63B C62B 120.2(8)
C63B C64B C65B 120.0(8)
C64B C65B C66B 117.2(8)
C61B C66B C65B 123.9(7)
C6S C1S C2S 118.2(3)
C3S C2S C1S 121.9(3)
C2S C3S C4S 119.6(3)
C3S C4S C5S 118.9(4)
C6S C5S C4S 121.0(4)
C1S C6S C5S 120.5(4)
C8S C7S C12S 121.0(4)
C9S C8S C7S 119.8(4)
C8S C9S C10S 119.0(4)
C11S C10S C9S 121.4(3)
C10S C11S C12S 119.5(3)
C11S C12S C7S 119.4(4)
C14S C13S C18S 121.1(4)
C15S C14S C13S 120.2(4)
C14S C15S C16S 118.6(4)
C15S C16S C17S 121.4(4)
C18S C17S C16S 119.9(4)
C17S C18S C13S 118.8(4)
C18* C13* C14* 121.2(4)
C15* C14* C13* 119.3(4)
C14* C15* C16* 119.6(4)
C17* C16* C15* 121.0(4)
C18* C17* C16* 119.5(4)
C17* C18* C13* 119.4(4)
C20S C19S C24S 120.9(4)
C19S C20S C21S 120.8(4)
C22S C21S C20S 118.2(4)
C21S C22S C23S 121.1(4)
C22S C23S C24S 120.6(4)
C19S C24S C23S 118.4(4)

loop_
_geom_bond_atom_site_label_1
_geom_bond_atom_site_label_2
_geom_bond_distance
Ru1A N1A 2.060(6)
Ru1A P2A 2.1355(19)
Ru1A N2A 2.205(6)
Ru1A P1A 2.2168(19)
Ru1A Cl1A 2.542(2)
P1A C31A 1.738(8)
P1A C11A 1.826(8)
P1A C21A 1.847(8)
P2A C41A 1.772(7)
P2A C51A 1.823(7)
P2A C61A 1.831(8)
N1A C1A 1.466(8)
N2A C2A 1.433(7)
C1A C2A 1.438(6)
C1A C6A 1.463(8)
C2A C3A 1.508(9)
C3A C4A 1.478(10)
C4A C5A 1.437(8)
C5A C6A 1.541(9)
C11A C16A 1.389(11)
C11A C12A 1.423(11)
C12A C13A 1.392(11)
C13A C14A 1.397(13)
C14A C15A 1.371(13)
C15A C16A 1.404(11)
C21A C26A 1.380(11)
C21A C22A 1.392(10)
C22A C23A 1.398(11)
C23A C24A 1.354(12)
C24A C25A 1.365(12)
C25A C26A 1.394(11)
C31A C36A 1.345(11)
C31A C32A 1.364(12)
C32A C33A 1.338(10)
C33A C34A 1.298(11)
C34A C35A 1.389(12)
C35A C36A 1.322(11)
C41A C46A 1.332(10)
C41A C42A 1.394(11)
C42A C43A 1.352(11)
C43A C44A 1.305(12)
C44A C45A 1.419(12)
C45A C46A 1.320(11)
C51A C56A 1.353(11)
C51A C52A 1.394(11)
C52A C53A 1.402(12)
C53A C54A 1.355(12)
C54A C55A 1.375(11)
C55A C56A 1.363(10)
C61A C66A 1.375(10)
C61A C62A 1.388(11)
C62A C63A 1.390(11)
C63A C64A 1.378(11)
C64A C65A 1.332(12)
C65A C66A 1.394(11)
Ru1B N2B 2.094(6)
Ru1B P2B 2.1330(19)
Ru1B N1B 2.192(6)
Ru1B P1B 2.209(2)
Ru1B Cl1B 2.540(2)
P1B C31B 1.757(7)
P1B C21B 1.828(8)
P1B C11B 1.856(7)
P2B C51B 1.790(7)
P2B C41B 1.801(8)
P2B C61B 1.851(8)
N1B C1B 1.417(8)
N2B C2B 1.499(8)
C1B C2B 1.479(7)
C1B C6B 1.537(9)
C2B C3B 1.449(8)
C3B C4B 1.527(10)
C4B C5B 1.507(9)
C5B C6B 1.418(10)
C11B C12B 1.372(11)
C11B C16B 1.400(10)
C12B C13B 1.392(11)
C13B C14B 1.358(12)
C14B C15B 1.396(13)
C15B C16B 1.371(12)
C21B C22B 1.306(10)
C21B C26B 1.356(11)
C22B C23B 1.359(11)
C23B C24B 1.387(11)
C24B C25B 1.318(11)
C25B C26B 1.380(12)
C31B C36B 1.348(10)
C31B C32B 1.422(10)
C32B C33B 1.285(10)
C33B C34B 1.373(11)
C34B C35B 1.360(12)
C35B C36B 1.295(11)
C41B C46B 1.319(10)
C41B C42B 1.376(11)
C42B C43B 1.353(10)
C43B C44B 1.309(11)
C44B C45B 1.351(11)
C45B C46B 1.366(11)
C51B C52B 1.391(10)
C51B C56B 1.411(10)
C52B C53B 1.338(10)
C53B C54B 1.383(11)
C54B C55B 1.370(12)
C55B C56B 1.355(10)
C61B C66B 1.337(11)
C61B C62B 1.355(11)
C62B C63B 1.391(12)
C63B C64B 1.321(12)
C64B C65B 1.388(11)
C65B C66B 1.396(11)
C1S C6S 1.3928(10)
C1S C2S 1.3932(10)
C2S C3S 1.3931(10)
C3S C4S 1.3937(10)
C4S C5S 1.3942(10)
C5S C6S 1.3937(10)
C7S C8S 1.3942(10)
C7S C12S 1.3942(10)
C8S C9S 1.3932(10)
C9S C10S 1.3935(10)
C10S C11S 1.3934(10)
C11S C12S 1.3938(10)
C13S C14S 1.3941(10)
C13S C18S 1.3942(10)
C14S C15S 1.3939(10)
C15S C16S 1.3940(10)
C16S C17S 1.3943(10)
C17S C18S 1.3940(10)
C13* C18* 1.3949(10)
C13* C14* 1.3950(10)
C14* C15* 1.3947(10)
C15* C16* 1.3947(10)
C16* C17* 1.3947(10)
C17* C18* 1.3947(10)
C19S C20S 1.3939(10)
C19S C24S 1.3942(10)
C20S C21S 1.3942(10)
C21S C22S 1.3941(10)
C22S C23S 1.3942(10)
C23S C24S 1.3944(10)
